data_7134985
loop_
_publ_author_name
'Yan, Qin-Yuan'
'Han, Song-De'
'Xu, Ting'
'Ji, Cui-Xian'
'Lv, Lin-Lin'
'Yao, Zhao-Quan'
'Zhao, Jiong-Peng'
'Liu, Fu-Chen'

_publ_section_title
;
 Organic ammonium modulated mixed-valence multiferroics exhibiting large
 spontaneous strain and exchange bias.
;
_journal_issue 84
_journal_name_full 'Chemical communications (Cambridge, England)'
_journal_page_first 16412
_journal_page_last 16415
_journal_paper_doi 10.1039/d5cc03844h
_journal_volume 61
_journal_year 2025
_chemical_formula_moiety 'C9 H9 Fe3 O18, C6 H18 N2'
_chemical_formula_sum 'C15 H27 Fe3 N2 O18'
_chemical_formula_weight 690.93
_space_group_crystal_system monoclinic
_space_group_IT_number 14
_space_group_name_Hall '-P 2yn'
_space_group_name_H-M_alt 'P 1 21/n 1'
_atom_sites_solution_hydrogens geom
_atom_sites_solution_primary dual
_audit_creation_date 2025-06-05
_audit_creation_method
;
Olex2 1.5-ac6-020
(compiled 2024.02.14 svn.r2f8d729c for Rigaku Oxford Diffraction, GUI svn.r6966)
;
_audit_update_record
;
2025-07-07 deposited with the CCDC.	2025-09-15 downloaded from the CCDC.
;
_cell_angle_alpha 90
_cell_angle_beta 102.465(7)
_cell_angle_gamma 90
_cell_formula_units_Z 4
_cell_length_a 14.3325(10)
_cell_length_b 8.4968(6)
_cell_length_c 21.8494(14)
_cell_measurement_reflns_used 4056
_cell_measurement_temperature 293(2)
_cell_measurement_theta_max 33.1260
_cell_measurement_theta_min 2.9770
_cell_volume 2598.1(3)
_computing_cell_refinement 'CrysAlisPro 1.171.42.102a (Rigaku OD, 2023)'
_computing_data_collection 'CrysAlisPro 1.171.42.102a (Rigaku OD, 2023)'
_computing_data_reduction 'CrysAlisPro 1.171.42.102a (Rigaku OD, 2023)'
_computing_molecular_graphics 'Olex2 1.5-ac6-020 (Dolomanov et al., 2009)'
_computing_publication_material 'Olex2 1.5-ac6-020 (Dolomanov et al., 2009)'
_computing_structure_refinement 'SHELXL 2019/3 (Sheldrick, 2015)'
_computing_structure_solution 'SHELXT 2018/2 (Sheldrick, 2018)'
_diffrn_ambient_temperature 293(2)
_diffrn_detector 'CCD plate'
_diffrn_measured_fraction_theta_full 0.986
_diffrn_measured_fraction_theta_max 0.926
_diffrn_measurement_details
;
List of Runs (angles in degrees, time in seconds):

  # Type    Start    End  Width  t~exp~   \w     \q     \k     \f   Frames
#--------------------------------------------------------------------------
  1  \w    -65.00 109.00   1.00   12.00    --   30.00  54.00 240.00  174
;
_diffrn_measurement_device 'abstract diffractometer'
_diffrn_measurement_device_type 'dtrek-CrysAlisPro-abstract goniometer imported rigaku-d*trek images'
_diffrn_measurement_method '\w scans'
_diffrn_orient_matrix_type 'CrysAlisPro convention (1999,Acta A55,543-557)'
_diffrn_orient_matrix_UB_11 0.0115091000
_diffrn_orient_matrix_UB_12 -0.0800957000
_diffrn_orient_matrix_UB_13 0.0067998000
_diffrn_orient_matrix_UB_21 -0.0483188000
_diffrn_orient_matrix_UB_22 -0.0155342000
_diffrn_orient_matrix_UB_23 0.0009815000
_diffrn_orient_matrix_UB_31 -0.0101939000
_diffrn_orient_matrix_UB_32 -0.0172261000
_diffrn_orient_matrix_UB_33 -0.0325449000
_diffrn_radiation_monochromator graphite
_diffrn_radiation_probe x-ray
_diffrn_radiation_type 'Mo K\a'
_diffrn_radiation_wavelength 0.71073
_diffrn_reflns_av_R_equivalents 0.0789
_diffrn_reflns_av_unetI/netI 0.0940
_diffrn_reflns_Laue_measured_fraction_full 0.986
_diffrn_reflns_Laue_measured_fraction_max 0.926
_diffrn_reflns_limit_h_max 12
_diffrn_reflns_limit_h_min -20
_diffrn_reflns_limit_k_max 5
_diffrn_reflns_limit_k_min -11
_diffrn_reflns_limit_l_max 30
_diffrn_reflns_limit_l_min -25
_diffrn_reflns_number 10256
_diffrn_reflns_point_group_measured_fraction_full 0.986
_diffrn_reflns_point_group_measured_fraction_max 0.926
_diffrn_reflns_theta_full 25.242
_diffrn_reflns_theta_max 30.505
_diffrn_reflns_theta_min 1.905
_diffrn_source 'fine-focus sealed X-ray tube'
_diffrn_source_type 'Enhance (Mo) X-ray Source'
_exptl_absorpt_coefficient_mu 1.737
_exptl_absorpt_correction_T_max 1.00000
_exptl_absorpt_correction_T_min 0.59481
_exptl_absorpt_correction_type multi-scan
_exptl_absorpt_process_details
;
CrysAlisPro 1.171.42.102a (Rigaku Oxford Diffraction, 2023)
Empirical absorption correction using spherical harmonics,
implemented in SCALE3 ABSPACK scaling algorithm.
;
_exptl_crystal_colour black
_exptl_crystal_colour_primary black
_exptl_crystal_density_diffrn 1.766
_exptl_crystal_description block
_exptl_crystal_F_000 1412
_exptl_crystal_size_max 0.3
_exptl_crystal_size_mid 0.2
_exptl_crystal_size_min 0.17
_refine_diff_density_max 0.620
_refine_diff_density_min -2.127
_refine_diff_density_rms 0.172
_refine_ls_extinction_method none
_refine_ls_goodness_of_fit_ref 1.053
_refine_ls_hydrogen_treatment constr
_refine_ls_matrix_type full
_refine_ls_number_parameters 345
_refine_ls_number_reflns 7353
_refine_ls_number_restraints 0
_refine_ls_restrained_S_all 1.053
_refine_ls_R_factor_all 0.1214
_refine_ls_R_factor_gt 0.0652
_refine_ls_shift/su_max 0.000
_refine_ls_shift/su_mean 0.000
_refine_ls_structure_factor_coef Fsqd
_refine_ls_weighting_details 'w=1/[\s^2^(Fo^2^)+(0.0912P)^2^+5.0345P] where P=(Fo^2^+2Fc^2^)/3'
_refine_ls_weighting_scheme calc
_refine_ls_wR_factor_gt 0.1634
_refine_ls_wR_factor_ref 0.2400
_reflns_Friedel_coverage 0.000
_reflns_number_gt 4225
_reflns_number_total 7353
_reflns_threshold_expression 'I > 2\s(I)'
_cod_data_source_file d5cc03844h2.cif
_cod_data_source_block 3LTP
_cod_depositor_comments 'Adding full bibliography for 7134983--7134988.cif.'
_cod_database_code 7134985
_shelx_shelxl_version_number 2019/3
_shelx_space_group_comment
;
The symmetry employed for this shelxl refinement is uniquely defined
by the following loop, which should always be used as a source of
symmetry information in preference to the above space-group names.
They are only intended as comments.
;
_shelx_estimated_absorpt_t_max 0.757
_shelx_estimated_absorpt_t_min 0.624
_olex2_refinement_description
;
1. Fixed Uiso
 At 1.2 times of:
  All C(H) groups, All C(H,H) groups, All N(H,H) groups
 At 1.5 times of:
  All C(H,H,H) groups
2.a Secondary CH2 refined with riding coordinates:
 N1(H1A,H1B), N2(H2A,H2B), C14(H14A,H14B), C13(H13A,H13B), C11(H11A,H11B),
 C12(H12A,H12B)
2.b Aromatic/amide H refined with riding coordinates:
 C3(H3), C9(H9), C8(H8), C7(H7), C6(H6), C2(H2), C5(H5), C4(H4), C1(H1)
2.c Idealised Me refined as rotating group:
 C15(H15A,H15B,H15C), C10(H10A,H10B,H10C)
;
_olex2_submission_special_instructions 'No special instructions were received'
_oxdiff_exptl_absorpt_empirical_details
;
Empirical correction (ABSPACK) includes:
- Absorption correction using spherical harmonics
- Frame scaling
- Detector area scaling
;
_oxdiff_exptl_absorpt_empirical_full_max 1.319
_oxdiff_exptl_absorpt_empirical_full_min 0.761

loop_
_space_group_symop_operation_xyz
'x, y, z'
'-x+1/2, y+1/2, -z+1/2'
'-x, -y, -z'
'x-1/2, -y-1/2, z-1/2'

loop_
_atom_site_label
_atom_site_type_symbol
_atom_site_fract_x
_atom_site_fract_y
_atom_site_fract_z
_atom_site_U_iso_or_equiv
_atom_site_adp_type
_atom_site_occupancy
_atom_site_site_symmetry_order
_atom_site_calc_flag
_atom_site_refinement_flags_posn
_atom_site_refinement_flags_adp
_atom_site_refinement_flags_occupancy
_atom_site_disorder_assembly
_atom_site_disorder_group
Fe3 Fe 0.25004(4) 0.22553(8) 0.50005(3) 0.01349(17) Uani 1 1 d . . . . .
Fe2 Fe 0.14276(4) 0.72704(8) 0.67187(3) 0.01551(18) Uani 1 1 d . . . . .
Fe1 Fe 0.63966(5) 0.27556(8) 0.66415(3) 0.01564(18) Uani 1 1 d . . . . .
O18 O 0.3709(2) 0.1318(4) 0.55192(16) 0.0259(8) Uani 1 1 d . . . . .
O14 O 0.3349(3) 0.3271(4) 0.44812(16) 0.0270(8) Uani 1 1 d . . . . .
O16 O 0.1354(3) 0.3321(4) 0.44516(18) 0.0311(9) Uani 1 1 d . . . . .
O12 O 0.1671(3) 0.1204(4) 0.55244(17) 0.0273(8) Uani 1 1 d . . . . .
O15 O -0.0059(2) 0.3644(4) 0.38012(17) 0.0282(8) Uani 1 1 d . . . . .
O6 O 0.4284(3) 0.3561(4) 0.76764(18) 0.0305(8) Uani 1 1 d . . . . .
O5 O 0.5390(3) 0.3871(4) 0.71106(16) 0.0293(8) Uani 1 1 d . . . . .
O10 O 0.2269(3) 0.0337(4) 0.44423(18) 0.0309(9) Uani 1 1 d . . . . .
O11 O 0.1247(3) -0.0687(4) 0.61251(17) 0.0294(8) Uani 1 1 d . . . . .
O17 O 0.5200(3) 0.1538(4) 0.60750(17) 0.0301(8) Uani 1 1 d . . . . .
O13 O 0.3859(3) 0.5210(5) 0.39483(17) 0.0304(9) Uani 1 1 d . . . . .
O9 O 0.2639(3) -0.1631(4) 0.38624(17) 0.0312(9) Uani 1 1 d . . . . .
O8 O 0.6572(3) 0.0853(4) 0.72876(18) 0.0328(9) Uani 1 1 d . . . . .
O1 O 0.2653(3) 0.4161(4) 0.55629(17) 0.0312(8) Uani 1 1 d . . . . .
O2 O 0.2277(3) 0.6049(4) 0.61720(18) 0.0360(9) Uani 1 1 d . . . . .
O4 O 0.2195(3) 0.3172(4) 0.78040(18) 0.0306(9) Uani 1 1 d . . . . .
O7 O 0.7327(3) -0.1086(4) 0.78819(18) 0.0319(9) Uani 1 1 d . . . . .
O3 O 0.1402(3) 0.5162(5) 0.72473(19) 0.0340(9) Uani 1 1 d . . . . .
C3 C 0.4941(3) 0.3061(6) 0.7424(2) 0.0269(11) Uani 1 1 d . . . . .
H3 H 0.510239 0.200180 0.747654 0.032 Uiso 1 1 calc R U . . .
N1 N 0.4603(3) 0.7041(6) 0.6746(3) 0.0408(13) Uani 1 1 d . . . . .
H1A H 0.479556 0.604608 0.674092 0.049 Uiso 1 1 calc R U . . .
H1B H 0.398789 0.703664 0.676068 0.049 Uiso 1 1 calc R U . . .
C9 C 0.4443(3) 0.2091(6) 0.5769(2) 0.0251(11) Uani 1 1 d . . . . .
H9 H 0.441356 0.317756 0.571870 0.030 Uiso 1 1 calc R U . . .
C8 C 0.0572(3) 0.2829(6) 0.4135(2) 0.0253(11) Uani 1 1 d . . . . .
H8 H 0.045276 0.175558 0.415255 0.030 Uiso 1 1 calc R U . . .
C7 C 0.3285(4) 0.4630(6) 0.4232(2) 0.0273(11) Uani 1 1 d . . . . .
H7 H 0.276073 0.524090 0.426737 0.033 Uiso 1 1 calc R U . . .
C6 C 0.1807(4) -0.0061(6) 0.5843(3) 0.0298(11) Uani 1 1 d . . . . .
H6 H 0.238917 -0.056509 0.586615 0.036 Uiso 1 1 calc R U . . .
N2 N 0.5514(4) 0.7968(6) 0.8484(3) 0.0451(14) Uani 1 1 d . . . . .
H2A H 0.526447 0.892973 0.847101 0.054 Uiso 1 1 calc R U . . .
H2B H 0.613175 0.806821 0.848278 0.054 Uiso 1 1 calc R U . . .
C2 C 0.2158(4) 0.4486(6) 0.7528(2) 0.0287(11) Uani 1 1 d . . . . .
H2 H 0.273392 0.499611 0.753238 0.034 Uiso 1 1 calc R U . . .
C5 C 0.2835(4) -0.0412(6) 0.4190(2) 0.0317(12) Uani 1 1 d . . . . .
H5 H 0.345663 -0.003269 0.424947 0.038 Uiso 1 1 calc R U . . .
C4 C 0.7304(4) 0.0094(6) 0.7529(2) 0.0301(12) Uani 1 1 d . . . . .
H4 H 0.787918 0.042424 0.744089 0.036 Uiso 1 1 calc R U . . .
C1 C 0.2115(4) 0.4819(6) 0.5864(2) 0.0308(12) Uani 1 1 d . . . . .
H1 H 0.153085 0.433487 0.585531 0.037 Uiso 1 1 calc R U . . .
C14 C 0.5417(5) 0.7183(8) 0.9081(4) 0.058(2) Uani 1 1 d . . . . .
H14A H 0.474193 0.706360 0.907425 0.070 Uiso 1 1 calc R U . . .
H14B H 0.568805 0.613505 0.908929 0.070 Uiso 1 1 calc R U . . .
C15 C 0.5874(6) 0.7999(9) 0.9673(4) 0.061(2) Uani 1 1 d . . . . .
H15A H 0.559614 0.902421 0.968220 0.092 Uiso 1 1 calc R U . . .
H15B H 0.654723 0.810131 0.969485 0.092 Uiso 1 1 calc R U . . .
H15C H 0.577284 0.739602 1.002515 0.092 Uiso 1 1 calc R U . . .
C13 C 0.5041(5) 0.7097(8) 0.7922(4) 0.0529(19) Uani 1 1 d . . . . .
H13A H 0.436346 0.702294 0.791671 0.064 Uiso 1 1 calc R U . . .
H13B H 0.529496 0.603521 0.794596 0.064 Uiso 1 1 calc R U . . .
C11 C 0.4719(6) 0.7832(8) 0.6164(4) 0.060(2) Uani 1 1 d . . . . .
H11A H 0.539311 0.784263 0.615647 0.072 Uiso 1 1 calc R U . . .
H11B H 0.451481 0.891748 0.617750 0.072 Uiso 1 1 calc R U . . .
C10 C 0.4180(6) 0.7106(9) 0.5562(4) 0.065(2) Uani 1 1 d . . . . .
H10A H 0.427862 0.772269 0.521376 0.098 Uiso 1 1 calc R U . . .
H10B H 0.351031 0.707920 0.556324 0.098 Uiso 1 1 calc R U . . .
H10C H 0.440617 0.605411 0.552690 0.098 Uiso 1 1 calc R U . . .
C12 C 0.5165(5) 0.7842(8) 0.7317(4) 0.0523(19) Uani 1 1 d . . . . .
H12A H 0.496921 0.893557 0.731209 0.063 Uiso 1 1 calc R U . . .
H12B H 0.583656 0.781942 0.730375 0.063 Uiso 1 1 calc R U . . .

loop_
_atom_site_aniso_label
_atom_site_aniso_U_11
_atom_site_aniso_U_22
_atom_site_aniso_U_33
_atom_site_aniso_U_23
_atom_site_aniso_U_13
_atom_site_aniso_U_12
Fe3 0.0191(3) 0.0096(3) 0.0126(3) -0.0008(2) 0.0052(2) 0.0002(2)
Fe2 0.0198(3) 0.0112(3) 0.0164(3) -0.0002(2) 0.0058(2) 0.0005(2)
Fe1 0.0206(3) 0.0113(3) 0.0154(3) 0.0005(2) 0.0047(2) 0.0001(2)
O18 0.0274(17) 0.0176(17) 0.0288(18) 0.0033(15) -0.0025(14) 0.0008(14)
O14 0.038(2) 0.0201(18) 0.0269(18) 0.0078(15) 0.0161(15) -0.0001(16)
O16 0.0295(18) 0.0218(19) 0.036(2) -0.0002(16) -0.0069(15) 0.0018(16)
O12 0.0348(19) 0.0238(19) 0.0269(18) 0.0078(15) 0.0142(15) -0.0008(16)
O15 0.0275(18) 0.0246(19) 0.0295(19) 0.0037(16) -0.0007(15) 0.0022(15)
O6 0.040(2) 0.0222(19) 0.035(2) 0.0024(16) 0.0211(17) -0.0005(16)
O5 0.048(2) 0.0180(18) 0.0267(18) 0.0052(15) 0.0192(17) 0.0009(16)
O10 0.043(2) 0.0179(18) 0.032(2) -0.0129(15) 0.0072(17) 0.0003(16)
O11 0.0343(19) 0.025(2) 0.032(2) 0.0077(16) 0.0155(16) -0.0015(16)
O17 0.0318(19) 0.0206(18) 0.033(2) 0.0001(15) -0.0046(15) -0.0003(15)
O13 0.0340(19) 0.030(2) 0.032(2) 0.0144(16) 0.0169(16) -0.0010(16)
O9 0.046(2) 0.0176(18) 0.0305(19) -0.0108(15) 0.0105(17) 0.0010(16)
O8 0.0335(19) 0.026(2) 0.037(2) 0.0148(17) 0.0029(16) 0.0043(16)
O1 0.045(2) 0.0207(19) 0.0280(19) -0.0121(16) 0.0089(16) -0.0015(17)
O2 0.057(3) 0.022(2) 0.032(2) -0.0116(16) 0.0161(19) 0.0005(18)
O4 0.0335(19) 0.0185(18) 0.036(2) 0.0126(16) -0.0005(16) 0.0000(15)
O7 0.0327(19) 0.024(2) 0.036(2) 0.0134(16) 0.0007(16) 0.0034(16)
O3 0.035(2) 0.026(2) 0.041(2) 0.0132(18) 0.0078(17) 0.0037(17)
C3 0.030(3) 0.022(3) 0.035(3) 0.001(2) 0.022(2) 0.004(2)
N1 0.021(2) 0.022(2) 0.081(4) 0.007(3) 0.015(2) 0.0010(19)
C9 0.027(2) 0.018(2) 0.029(3) 0.001(2) 0.003(2) -0.0005(19)
C8 0.019(2) 0.022(2) 0.034(3) 0.002(2) 0.0037(19) 0.0023(19)
C7 0.030(3) 0.023(3) 0.031(3) 0.007(2) 0.013(2) 0.000(2)
C6 0.030(3) 0.025(3) 0.035(3) 0.006(2) 0.009(2) 0.004(2)
N2 0.036(3) 0.029(3) 0.082(4) -0.012(3) 0.039(3) -0.001(2)
C2 0.035(3) 0.026(3) 0.028(3) 0.010(2) 0.011(2) 0.004(2)
C5 0.050(3) 0.014(2) 0.028(3) -0.007(2) 0.003(2) 0.001(2)
C4 0.031(3) 0.025(3) 0.034(3) 0.012(2) 0.007(2) -0.001(2)
C1 0.048(3) 0.016(3) 0.028(3) -0.008(2) 0.007(2) -0.002(2)
C14 0.048(4) 0.027(3) 0.096(7) 0.017(4) 0.009(4) -0.005(3)
C15 0.079(5) 0.038(4) 0.074(5) -0.003(4) 0.031(5) -0.003(4)
C13 0.042(4) 0.027(3) 0.085(6) -0.002(4) 0.004(3) -0.007(3)
C11 0.080(6) 0.027(4) 0.083(6) 0.010(4) 0.037(5) -0.001(4)
C10 0.059(5) 0.046(5) 0.089(7) 0.023(4) 0.010(4) -0.001(4)
C12 0.041(4) 0.029(3) 0.095(6) -0.012(4) 0.034(4) -0.011(3)

loop_
_atom_type_symbol
_atom_type_description
_atom_type_scat_dispersion_real
_atom_type_scat_dispersion_imag
_atom_type_scat_source
C C 0.0033 0.0016 'International Tables Vol C Tables 4.2.6.8 and 6.1.1.4'
H H 0.0000 0.0000 'International Tables Vol C Tables 4.2.6.8 and 6.1.1.4'
Fe Fe 0.3463 0.8444 'International Tables Vol C Tables 4.2.6.8 and 6.1.1.4'
N N 0.0061 0.0033 'International Tables Vol C Tables 4.2.6.8 and 6.1.1.4'
O O 0.0106 0.0060 'International Tables Vol C Tables 4.2.6.8 and 6.1.1.4'

loop_
_geom_angle_atom_site_label_1
_geom_angle_atom_site_label_2
_geom_angle_atom_site_label_3
_geom_angle
_geom_angle_site_symmetry_1
_geom_angle_site_symmetry_3
_geom_angle_publ_flag
O18 Fe3 O14 86.34(15) . . ?
O18 Fe3 O16 175.35(15) . . ?
O18 Fe3 O12 92.65(15) . . ?
O18 Fe3 O10 91.73(15) . . ?
O14 Fe3 O16 89.21(16) . . ?
O14 Fe3 O12 178.86(14) . . ?
O12 Fe3 O16 91.82(16) . . ?
O10 Fe3 O14 92.63(15) . . ?
O10 Fe3 O16 89.81(15) . . ?
O10 Fe3 O12 86.88(16) . . ?
O1 Fe3 O18 90.43(15) . . ?
O1 Fe3 O14 90.00(16) . . ?
O1 Fe3 O16 88.23(15) . . ?
O1 Fe3 O12 90.54(16) . . ?
O1 Fe3 O10 176.70(15) . . ?
O6 Fe2 O15 90.52(15) 2_556 3_566 ?
O6 Fe2 O11 86.99(15) 2_556 1_565 ?
O6 Fe2 O2 174.16(15) 2_556 . ?
O6 Fe2 O4 91.59(15) 2_556 2_556 ?
O11 Fe2 O15 89.78(14) 1_565 3_566 ?
O11 Fe2 O4 89.05(15) 1_565 2_556 ?
O2 Fe2 O15 95.29(15) . 3_566 ?
O2 Fe2 O11 93.63(15) . 1_565 ?
O2 Fe2 O4 82.61(15) . 2_556 ?
O4 Fe2 O15 177.52(15) 2_556 3_566 ?
O3 Fe2 O15 82.22(14) . 3_566 ?
O3 Fe2 O6 91.71(15) . 2_556 ?
O3 Fe2 O11 171.88(14) . 1_565 ?
O3 Fe2 O2 88.49(16) . . ?
O3 Fe2 O4 99.01(15) . 2_556 ?
O5 Fe1 O9 177.71(14) . 3_656 ?
O17 Fe1 O5 87.32(15) . . ?
O17 Fe1 O9 90.69(15) . 3_656 ?
O13 Fe1 O5 83.48(14) 3_666 . ?
O13 Fe1 O17 91.76(14) 3_666 . ?
O13 Fe1 O9 95.47(14) 3_666 3_656 ?
O8 Fe1 O5 90.80(14) . . ?
O8 Fe1 O17 88.95(14) . . ?
O8 Fe1 O13 174.19(15) . 3_666 ?
O8 Fe1 O9 90.29(15) . 3_656 ?
O8 Fe1 O7 93.47(15) . 2_656 ?
O7 Fe1 O5 98.95(15) 2_656 . ?
O7 Fe1 O17 173.24(15) 2_656 . ?
O7 Fe1 O13 86.47(15) 2_656 3_666 ?
O7 Fe1 O9 83.00(14) 2_656 3_656 ?
C9 O18 Fe3 125.0(3) . . ?
C7 O14 Fe3 129.0(4) . . ?
C8 O16 Fe3 133.7(3) . . ?
C6 O12 Fe3 130.0(4) . . ?
C8 O15 Fe2 124.3(3) . 3_566 ?
C3 O6 Fe2 126.7(3) . 2_546 ?
C3 O5 Fe1 119.7(3) . . ?
C5 O10 Fe3 129.8(4) . . ?
C6 O11 Fe2 130.1(4) . 1_545 ?
C9 O17 Fe1 128.7(3) . . ?
C7 O13 Fe1 125.4(4) . 3_666 ?
C5 O9 Fe1 124.4(4) . 3_656 ?
C4 O8 Fe1 130.0(4) . . ?
C1 O1 Fe3 133.1(4) . . ?
C1 O2 Fe2 130.4(4) . . ?
C2 O4 Fe2 118.8(3) . 2_546 ?
C4 O7 Fe1 124.8(3) . 2_646 ?
C2 O3 Fe2 122.1(3) . . ?
O6 C3 H3 117.4 . . ?
O5 C3 O6 125.2(5) . . ?
O5 C3 H3 117.4 . . ?
H1A N1 H1B 107.9 . . ?
C11 N1 H1A 109.3 . . ?
C11 N1 H1B 109.3 . . ?
C11 N1 C12 111.8(5) . . ?
C12 N1 H1A 109.3 . . ?
C12 N1 H1B 109.3 . . ?
O18 C9 H9 117.0 . . ?
O17 C9 O18 126.1(5) . . ?
O17 C9 H9 117.0 . . ?
O16 C8 H8 117.0 . . ?
O15 C8 O16 126.0(5) . . ?
O15 C8 H8 117.0 . . ?
O14 C7 H7 117.2 . . ?
O13 C7 O14 125.7(5) . . ?
O13 C7 H7 117.2 . . ?
O12 C6 H6 116.6 . . ?
O11 C6 O12 126.8(5) . . ?
O11 C6 H6 116.6 . . ?
H2A N2 H2B 107.8 . . ?
C14 N2 H2A 109.0 . . ?
C14 N2 H2B 109.0 . . ?
C13 N2 H2A 109.0 . . ?
C13 N2 H2B 109.0 . . ?
C13 N2 C14 113.0(5) . . ?
O4 C2 H2 117.4 . . ?
O3 C2 O4 125.2(5) . . ?
O3 C2 H2 117.4 . . ?
O10 C5 O9 125.8(6) . . ?
O10 C5 H5 117.1 . . ?
O9 C5 H5 117.1 . . ?
O8 C4 O7 125.4(5) . . ?
O8 C4 H4 117.3 . . ?
O7 C4 H4 117.3 . . ?
O1 C1 H1 116.5 . . ?
O2 C1 O1 126.9(6) . . ?
O2 C1 H1 116.5 . . ?
N2 C14 H14A 108.2 . . ?
N2 C14 H14B 108.2 . . ?
H14A C14 H14B 107.4 . . ?
C15 C14 N2 116.3(6) . . ?
C15 C14 H14A 108.2 . . ?
C15 C14 H14B 108.2 . . ?
C14 C15 H15A 109.5 . . ?
C14 C15 H15B 109.5 . . ?
C14 C15 H15C 109.5 . . ?
H15A C15 H15B 109.5 . . ?
H15A C15 H15C 109.5 . . ?
H15B C15 H15C 109.5 . . ?
N2 C13 H13A 108.8 . . ?
N2 C13 H13B 108.8 . . ?
N2 C13 C12 113.6(5) . . ?
H13A C13 H13B 107.7 . . ?
C12 C13 H13A 108.8 . . ?
C12 C13 H13B 108.8 . . ?
N1 C11 H11A 108.4 . . ?
N1 C11 H11B 108.4 . . ?
N1 C11 C10 115.6(6) . . ?
H11A C11 H11B 107.4 . . ?
C10 C11 H11A 108.4 . . ?
C10 C11 H11B 108.4 . . ?
C11 C10 H10A 109.5 . . ?
C11 C10 H10B 109.5 . . ?
C11 C10 H10C 109.5 . . ?
H10A C10 H10B 109.5 . . ?
H10A C10 H10C 109.5 . . ?
H10B C10 H10C 109.5 . . ?
N1 C12 C13 113.4(5) . . ?
N1 C12 H12A 108.9 . . ?
N1 C12 H12B 108.9 . . ?
C13 C12 H12A 108.9 . . ?
C13 C12 H12B 108.9 . . ?
H12A C12 H12B 107.7 . . ?

loop_
_geom_bond_atom_site_label_1
_geom_bond_atom_site_label_2
_geom_bond_distance
_geom_bond_site_symmetry_2
_geom_bond_publ_flag
Fe3 O18 2.018(3) . ?
Fe3 O14 2.027(3) . ?
Fe3 O16 2.027(3) . ?
Fe3 O12 2.027(3) . ?
Fe3 O10 2.020(3) . ?
Fe3 O1 2.016(4) . ?
Fe2 O15 2.186(3) 3_566 ?
Fe2 O6 2.139(4) 2_556 ?
Fe2 O11 2.149(4) 1_565 ?
Fe2 O2 2.148(4) . ?
Fe2 O4 2.163(4) 2_556 ?
Fe2 O3 2.136(4) . ?
Fe1 O5 2.160(4) . ?
Fe1 O17 2.151(3) . ?
Fe1 O13 2.140(4) 3_666 ?
Fe1 O9 2.166(4) 3_656 ?
Fe1 O8 2.125(4) . ?
Fe1 O7 2.140(4) 2_656 ?
O18 C9 1.260(6) . ?
O14 C7 1.271(6) . ?
O16 C8 1.255(6) . ?
O12 C6 1.273(6) . ?
O15 C8 1.243(6) . ?
O6 C3 1.264(6) . ?
O5 C3 1.243(6) . ?
O10 C5 1.250(7) . ?
O11 C6 1.232(6) . ?
O17 C9 1.238(6) . ?
O13 C7 1.234(6) . ?
O9 C5 1.255(6) . ?
O8 C4 1.247(6) . ?
O1 C1 1.248(6) . ?
O2 C1 1.238(6) . ?
O4 C2 1.265(6) . ?
O7 C4 1.261(6) . ?
O3 C2 1.262(6) . ?
C3 H3 0.9300 . ?
N1 H1A 0.8900 . ?
N1 H1B 0.8900 . ?
N1 C11 1.478(9) . ?
N1 C12 1.496(9) . ?
C9 H9 0.9300 . ?
C8 H8 0.9300 . ?
C7 H7 0.9300 . ?
C6 H6 0.9300 . ?
N2 H2A 0.8900 . ?
N2 H2B 0.8900 . ?
N2 C14 1.498(9) . ?
N2 C13 1.469(9) . ?
C2 H2 0.9300 . ?
C5 H5 0.9300 . ?
C4 H4 0.9300 . ?
C1 H1 0.9300 . ?
C14 H14A 0.9700 . ?
C14 H14B 0.9700 . ?
C14 C15 1.489(10) . ?
C15 H15A 0.9600 . ?
C15 H15B 0.9600 . ?
C15 H15C 0.9600 . ?
C13 H13A 0.9700 . ?
C13 H13B 0.9700 . ?
C13 C12 1.510(11) . ?
C11 H11A 0.9700 . ?
C11 H11B 0.9700 . ?
C11 C10 1.505(12) . ?
C10 H10A 0.9600 . ?
C10 H10B 0.9600 . ?
C10 H10C 0.9600 . ?
C12 H12A 0.9700 . ?
C12 H12B 0.9700 . ?

loop_
_geom_hbond_atom_site_label_D
_geom_hbond_atom_site_label_H
_geom_hbond_atom_site_label_A
_geom_hbond_distance_DH
_geom_hbond_distance_HA
_geom_hbond_distance_DA
_geom_hbond_angle_DHA
_geom_hbond_site_symmetry_A
_geom_hbond_publ_flag
C3 H3 O8 0.93 2.44 3.061(6) 124.5 . yes
N1 H1A O5 0.89 2.12 2.962(6) 157.4 . yes
N1 H1B O4 0.89 2.33 3.104(6) 146.1 2_556 yes
C8 H8 O11 0.93 2.55 3.129(6) 120.9 3_556 yes
N2 H2A O15 0.89 2.26 3.112(6) 159.0 4_676 yes
N2 H2B O9 0.89 2.46 3.188(7) 138.7 4_666 yes
N2 H2B O7 0.89 2.48 3.257(6) 146.2 1_565 yes
C2 H2 O6 0.93 2.49 3.095(6) 122.5 . yes
C5 H5 O17 0.93 2.54 3.144(7) 123.2 3_656 yes
C15 H15A O16 0.96 2.60 3.260(8) 126.3 4_676 yes
C13 H13B O6 0.97 2.55 3.199(7) 124.5 . yes
C11 H11B O17 0.97 2.46 3.238(8) 136.7 1_565 yes
C12 H12A O3 0.97 2.59 3.279(8) 128.5 2_556 yes
C12 H12B O7 0.97 2.42 3.210(7) 138.3 1_565 yes

loop_
_geom_torsion_atom_site_label_1
_geom_torsion_atom_site_label_2
_geom_torsion_atom_site_label_3
_geom_torsion_atom_site_label_4
_geom_torsion
_geom_torsion_site_symmetry_1
_geom_torsion_site_symmetry_2
_geom_torsion_site_symmetry_3
_geom_torsion_site_symmetry_4
_geom_torsion_publ_flag
Fe3 O18 C9 O17 -178.0(4) . . . . ?
Fe3 O14 C7 O13 175.9(4) . . . . ?
Fe3 O16 C8 O15 -177.6(4) . . . . ?
Fe3 O12 C6 O11 -175.6(4) . . . . ?
Fe3 O10 C5 O9 177.6(4) . . . . ?
Fe3 O1 C1 O2 -176.0(4) . . . . ?
Fe2 O15 C8 O16 -178.1(4) 3_566 . . . ?
Fe2 O6 C3 O5 -174.5(4) 2_546 . . . ?
Fe2 O11 C6 O12 -176.0(4) 1_545 . . . ?
Fe2 O2 C1 O1 -178.8(4) . . . . ?
Fe2 O4 C2 O3 -178.0(4) 2_546 . . . ?
Fe2 O3 C2 O4 -173.7(4) . . . . ?
Fe1 O5 C3 O6 -174.1(4) . . . . ?
Fe1 O17 C9 O18 -168.9(4) . . . . ?
Fe1 O13 C7 O14 165.4(4) 3_666 . . . ?
Fe1 O9 C5 O10 173.6(4) 3_656 . . . ?
Fe1 O8 C4 O7 -175.5(4) . . . . ?
Fe1 O7 C4 O8 -174.1(4) 2_646 . . . ?
N2 C13 C12 N1 -174.4(5) . . . . ?
C14 N2 C13 C12 -177.8(6) . . . . ?
C13 N2 C14 C15 -179.7(7) . . . . ?
C11 N1 C12 C13 178.2(6) . . . . ?
C12 N1 C11 C10 179.9(7) . . . . ?
